data_7238769
loop_
_publ_author_name
'Tang, Yu'
'Yu, Biao'

_publ_section_title
;
 Identification of (phosphine)gold(i) hydrates and their equilibria in wet
 solutions
;
_journal_issue 33
_journal_name_full 'RSC Advances'
_journal_page_first 12686
_journal_paper_doi 10.1039/c2ra22282e
_journal_volume 2
_journal_year 2012
_chemical_formula_sum 'C110 H94 Au6 F6 O10 P6 S2'
_chemical_formula_weight 3121.59
_space_group_IT_number 2
_space_group_name_Hall '-P 1'
_space_group_name_H-M_alt 'P -1'
_symmetry_cell_setting triclinic
_symmetry_space_group_name_H-M 'P -1'
_atom_sites_solution_hydrogens geom
_atom_sites_solution_primary direct
_atom_sites_solution_secondary difmap
_audit_creation_method SHELXL-97
_cell_angle_alpha 64.226(2)
_cell_angle_beta 81.660(2)
_cell_angle_gamma 89.732(2)
_cell_formula_units_Z 1
_cell_length_a 12.6600(13)
_cell_length_b 14.4505(15)
_cell_length_c 16.2267(17)
_cell_measurement_reflns_used 8549
_cell_measurement_temperature 133(2)
_cell_measurement_theta_max 30.52
_cell_measurement_theta_min 2.18
_cell_volume 2639.3(5)
_computing_cell_refinement 'Bruker SAINT'
_computing_data_collection 'Bruker APEX2'
_computing_data_reduction 'Bruker SAINT'
_computing_molecular_graphics 'Bruker SHELXTL'
_computing_publication_material 'Bruker SHELXTL'
_computing_structure_refinement 'SHELXL-97 (Sheldrick, 2008)'
_computing_structure_solution 'SHELXS-97 (Sheldrick, 2008)'
_diffrn_ambient_temperature 133(2)
_diffrn_measured_fraction_theta_full 0.979
_diffrn_measured_fraction_theta_max 0.979
_diffrn_measurement_device_type 'Bruker APEX-II CCD'
_diffrn_measurement_method '\f and \w scans'
_diffrn_radiation_monochromator graphite
_diffrn_radiation_source 'fine-focus sealed tube'
_diffrn_radiation_type MoK\a
_diffrn_radiation_wavelength 0.71073
_diffrn_reflns_av_R_equivalents 0.0310
_diffrn_reflns_av_sigmaI/netI 0.0587
_diffrn_reflns_limit_h_max 18
_diffrn_reflns_limit_h_min -18
_diffrn_reflns_limit_k_max 20
_diffrn_reflns_limit_k_min -20
_diffrn_reflns_limit_l_max 20
_diffrn_reflns_limit_l_min -23
_diffrn_reflns_number 26028
_diffrn_reflns_theta_full 30.56
_diffrn_reflns_theta_max 30.56
_diffrn_reflns_theta_min 1.98
_exptl_absorpt_coefficient_mu 8.505
_exptl_absorpt_correction_T_max 0.6757
_exptl_absorpt_correction_T_min 0.2249
_exptl_absorpt_correction_type multi-scan
_exptl_absorpt_process_details sadabs
_exptl_crystal_colour colourless
_exptl_crystal_density_diffrn 1.964
_exptl_crystal_density_method 'not measured'
_exptl_crystal_description prism
_exptl_crystal_F_000 1484
_exptl_crystal_size_max 0.25
_exptl_crystal_size_mid 0.08
_exptl_crystal_size_min 0.05
_refine_diff_density_max 2.779
_refine_diff_density_min -1.461
_refine_diff_density_rms 0.223
_refine_ls_extinction_method none
_refine_ls_goodness_of_fit_ref 0.994
_refine_ls_hydrogen_treatment constr
_refine_ls_matrix_type full
_refine_ls_number_parameters 631
_refine_ls_number_reflns 15857
_refine_ls_number_restraints 0
_refine_ls_restrained_S_all 0.994
_refine_ls_R_factor_all 0.0531
_refine_ls_R_factor_gt 0.0350
_refine_ls_shift/su_max 0.003
_refine_ls_shift/su_mean 0.000
_refine_ls_structure_factor_coef Fsqd
_refine_ls_weighting_details 'calc w=1/[\s^2^(Fo^2^)+(0.0410P)^2^+12.9444P] where P=(Fo^2^+2Fc^2^)/3'
_refine_ls_weighting_scheme calc
_refine_ls_wR_factor_gt 0.0843
_refine_ls_wR_factor_ref 0.1007
_reflns_number_gt 12453
_reflns_number_total 15857
_reflns_threshold_expression >2sigma(I)
_cod_data_source_file c2ra22282e.txt
_cod_data_source_block mo_dm12290_0m
_cod_depositor_comments
;
The following automatic conversions were performed:

data item '_symmetry_cell_setting' value 'Triclinic' was changed to
'triclinic' in accordance with the
/home/saulius/struct/COD-crude-data/automatic-downloads/DataCite-retrospective/RSC/depositions/lib/dictionaries/cif_core.dic
dictionary named 'cif_core.dic' version 2.4.2 last updated on
2011-04-26.

Automatic conversion script
Id: cif_fix_values 6909 2019-04-08 15:41:33Z antanas 
;
_cod_original_sg_symbol_H-M P-1
_cod_database_code 7238769

loop_
_symmetry_equiv_pos_as_xyz
'x, y, z'
'-x, -y, -z'

loop_
_atom_site_label
_atom_site_type_symbol
_atom_site_fract_x
_atom_site_fract_y
_atom_site_fract_z
_atom_site_U_iso_or_equiv
_atom_site_adp_type
_atom_site_occupancy
_atom_site_symmetry_multiplicity
_atom_site_calc_flag
_atom_site_refinement_flags
Au1 Au 1.065086(16) 0.996444(18) 0.372659(15) 0.01907(5) Uani 1 1 d .
Au2 Au 0.841491(16) 0.957740(17) 0.484738(14) 0.01794(5) Uani 1 1 d .
Au3 Au 0.902386(16) 1.133707(17) 0.277933(14) 0.01772(5) Uani 1 1 d .
P1 P 1.17353(11) 0.89841(13) 0.32961(11) 0.0205(3) Uani 1 1 d .
P2 P 0.86125(11) 1.19667(12) 0.13579(10) 0.0196(3) Uani 1 1 d .
P3 P 0.72356(11) 0.82388(12) 0.56916(10) 0.0194(3) Uani 1 1 d .
S1 S 0.54755(15) 0.65390(15) 0.18274(13) 0.0362(4) Uani 1 1 d .
O1 O 0.9491(3) 1.0795(3) 0.4056(3) 0.0205(8) Uani 1 1 d .
O2 O 0.5762(4) 0.6591(5) 0.0911(4) 0.0539(17) Uani 1 1 d .
O3 O 0.5615(7) 0.7459(5) 0.1911(7) 0.085(3) Uani 1 1 d .
O4 O 0.5791(5) 0.5622(5) 0.2575(4) 0.0492(15) Uani 1 1 d .
F1 F 0.3604(4) 0.7133(4) 0.1378(3) 0.0503(13) Uani 1 1 d .
F2 F 0.3571(5) 0.6232(5) 0.2851(3) 0.0747(19) Uani 1 1 d .
F3 F 0.3722(5) 0.5514(4) 0.1962(4) 0.0653(16) Uani 1 1 d .
C1 C 1.0969(4) 0.8253(5) 0.2888(4) 0.0228(12) Uani 1 1 d .
C2 C 1.0084(6) 0.8683(6) 0.2456(5) 0.0337(15) Uani 1 1 d .
H2 H 0.9868 0.9329 0.2418 0.040 Uiso 1 1 calc R
C3 C 0.9528(6) 0.8180(8) 0.2088(6) 0.046(2) Uani 1 1 d .
H3 H 0.8939 0.8484 0.1788 0.055 Uiso 1 1 calc R
C4 C 0.9826(7) 0.7221(8) 0.2153(6) 0.050(2) Uani 1 1 d .
H4 H 0.9437 0.6869 0.1904 0.060 Uiso 1 1 calc R
C5 C 1.0690(7) 0.6787(7) 0.2582(6) 0.048(2) Uani 1 1 d .
H5 H 1.0895 0.6135 0.2628 0.057 Uiso 1 1 calc R
C6 C 1.1269(6) 0.7308(6) 0.2952(6) 0.0388(17) Uani 1 1 d .
H6 H 1.1864 0.7009 0.3245 0.047 Uiso 1 1 calc R
C7 C 1.2805(4) 0.9705(5) 0.2336(4) 0.0225(11) Uani 1 1 d .
C8 C 1.2970(5) 1.0745(5) 0.2052(4) 0.0272(13) Uani 1 1 d .
H8 H 1.2523 1.1077 0.2350 0.033 Uiso 1 1 calc R
C9 C 1.3800(5) 1.1325(6) 0.1320(5) 0.0336(15) Uani 1 1 d .
H9 H 1.3913 1.2045 0.1122 0.040 Uiso 1 1 calc R
C10 C 1.4442(5) 1.0832(6) 0.0898(5) 0.0346(16) Uani 1 1 d .
H10 H 1.5009 1.1210 0.0411 0.041 Uiso 1 1 calc R
C11 C 1.4261(5) 0.9776(6) 0.1185(5) 0.0313(14) Uani 1 1 d .
H11 H 1.4701 0.9436 0.0891 0.038 Uiso 1 1 calc R
C12 C 1.3445(5) 0.9233(6) 0.1891(5) 0.0296(13) Uani 1 1 d .
H12 H 1.3319 0.8517 0.2077 0.036 Uiso 1 1 calc R
C13 C 1.2311(5) 0.8025(5) 0.4238(4) 0.0245(12) Uani 1 1 d .
C14 C 1.3344(5) 0.7675(5) 0.4133(5) 0.0288(13) Uani 1 1 d .
H14 H 1.3797 0.7979 0.3549 0.035 Uiso 1 1 calc R
C15 C 1.3702(6) 0.6874(6) 0.4895(6) 0.0400(18) Uani 1 1 d .
H15 H 1.4410 0.6664 0.4831 0.048 Uiso 1 1 calc R
C16 C 1.3026(8) 0.6389(6) 0.5740(6) 0.047(2) Uani 1 1 d .
H16 H 1.3248 0.5816 0.6240 0.056 Uiso 1 1 calc R
C17 C 1.2018(7) 0.6754(7) 0.5845(6) 0.0454(19) Uani 1 1 d .
H17 H 1.1571 0.6452 0.6433 0.054 Uiso 1 1 calc R
C18 C 1.1652(6) 0.7561(6) 0.5100(5) 0.0338(15) Uani 1 1 d .
H18 H 1.0957 0.7791 0.5180 0.041 Uiso 1 1 calc R
C19 C 0.7522(4) 1.2821(5) 0.1189(4) 0.0205(11) Uani 1 1 d .
C20 C 0.7358(5) 1.3369(5) 0.1709(4) 0.0243(12) Uani 1 1 d .
H20 H 0.7822 1.3303 0.2140 0.029 Uiso 1 1 calc R
C21 C 0.6527(5) 1.4012(5) 0.1608(5) 0.0305(14) Uani 1 1 d .
H21 H 0.6416 1.4385 0.1969 0.037 Uiso 1 1 calc R
C22 C 0.5861(5) 1.4109(5) 0.0982(5) 0.0293(13) Uani 1 1 d .
H22 H 0.5294 1.4558 0.0909 0.035 Uiso 1 1 calc R
C23 C 0.5998(6) 1.3566(6) 0.0458(5) 0.0368(16) Uani 1 1 d .
H23 H 0.5525 1.3627 0.0035 0.044 Uiso 1 1 calc R
C24 C 0.6843(5) 1.2928(6) 0.0562(4) 0.0289(14) Uani 1 1 d .
H24 H 0.6956 1.2560 0.0197 0.035 Uiso 1 1 calc R
C25 C 0.9760(5) 1.2696(5) 0.0512(4) 0.0231(12) Uani 1 1 d .
C26 C 0.9688(5) 1.3689(6) -0.0169(5) 0.0333(15) Uani 1 1 d .
H26 H 0.9022 1.3997 -0.0213 0.040 Uiso 1 1 calc R
C27 C 1.0597(6) 1.4224(6) -0.0784(6) 0.0412(18) Uani 1 1 d .
H27 H 1.0553 1.4907 -0.1240 0.049 Uiso 1 1 calc R
C28 C 1.1559(6) 1.3776(6) -0.0742(5) 0.0363(16) Uani 1 1 d .
H28 H 1.2165 1.4145 -0.1186 0.044 Uiso 1 1 calc R
C29 C 1.1658(5) 1.2810(6) -0.0074(5) 0.0324(15) Uani 1 1 d .
H29 H 1.2329 1.2509 -0.0039 0.039 Uiso 1 1 calc R
C30 C 1.0735(5) 1.2266(5) 0.0569(5) 0.0305(14) Uani 1 1 d .
H30 H 1.0791 1.1597 0.1045 0.037 Uiso 1 1 calc R
C31 C 0.8204(5) 1.0999(5) 0.1018(4) 0.0235(12) Uani 1 1 d .
C32 C 0.7373(5) 1.0276(6) 0.1585(5) 0.0309(14) Uani 1 1 d .
H32 H 0.7053 1.0288 0.2146 0.037 Uiso 1 1 calc R
C33 C 0.7005(6) 0.9545(6) 0.1347(6) 0.0365(16) Uani 1 1 d .
H33 H 0.6441 0.9056 0.1747 0.044 Uiso 1 1 calc R
C34 C 0.7453(6) 0.9521(6) 0.0534(6) 0.0378(17) Uani 1 1 d .
H34 H 0.7182 0.9035 0.0355 0.045 Uiso 1 1 calc R
C35 C 0.8298(9) 1.0210(8) -0.0021(6) 0.057(2) Uani 1 1 d .
H35 H 0.8633 1.0173 -0.0568 0.068 Uiso 1 1 calc R
C36 C 0.8670(7) 1.0960(6) 0.0210(5) 0.0394(18) Uani 1 1 d .
H36 H 0.9241 1.1443 -0.0187 0.047 Uiso 1 1 calc R
C37 C 0.7021(5) 0.7412(5) 0.5136(4) 0.0252(12) Uani 1 1 d .
C38 C 0.6655(6) 0.6393(6) 0.5647(5) 0.0366(16) Uani 1 1 d .
H38 H 0.6540 0.6092 0.6306 0.044 Uiso 1 1 calc R
C39 C 0.6457(7) 0.5809(6) 0.5182(6) 0.0430(18) Uani 1 1 d .
H39 H 0.6245 0.5097 0.5526 0.052 Uiso 1 1 calc R
C40 C 0.6564(6) 0.6252(6) 0.4238(5) 0.0376(16) Uani 1 1 d .
H40 H 0.6396 0.5856 0.3930 0.045 Uiso 1 1 calc R
C41 C 0.6916(7) 0.7277(7) 0.3730(6) 0.048(2) Uani 1 1 d .
H41 H 0.6995 0.7582 0.3073 0.058 Uiso 1 1 calc R
C42 C 0.7153(6) 0.7857(6) 0.4165(5) 0.0355(16) Uani 1 1 d .
H42 H 0.7405 0.8558 0.3812 0.043 Uiso 1 1 calc R
C43 C 0.5935(4) 0.8647(4) 0.5960(4) 0.0199(11) Uani 1 1 d .
C44 C 0.5880(5) 0.9565(6) 0.6055(5) 0.0291(14) Uani 1 1 d .
H44 H 0.6518 0.9959 0.5975 0.035 Uiso 1 1 calc R
C45 C 0.4897(5) 0.9901(6) 0.6264(5) 0.0326(15) Uani 1 1 d .
H45 H 0.4867 1.0503 0.6363 0.039 Uiso 1 1 calc R
C46 C 0.3966(5) 0.9374(5) 0.6331(4) 0.0286(13) Uani 1 1 d .
H46 H 0.3295 0.9628 0.6447 0.034 Uiso 1 1 calc R
C47 C 0.4002(5) 0.8484(6) 0.6230(5) 0.0343(15) Uani 1 1 d .
H47 H 0.3353 0.8116 0.6288 0.041 Uiso 1 1 calc R
C48 C 0.4977(5) 0.8108(6) 0.6045(5) 0.0310(14) Uani 1 1 d .
H48 H 0.4993 0.7488 0.5976 0.037 Uiso 1 1 calc R
C49 C 0.7621(5) 0.7413(5) 0.6799(4) 0.0225(11) Uani 1 1 d .
C50 C 0.8702(5) 0.7252(6) 0.6842(5) 0.0313(14) Uani 1 1 d .
H50 H 0.9216 0.7581 0.6297 0.038 Uiso 1 1 calc R
C51 C 0.9034(6) 0.6616(6) 0.7674(6) 0.0404(18) Uani 1 1 d .
H51 H 0.9770 0.6492 0.7694 0.049 Uiso 1 1 calc R
C52 C 0.8289(6) 0.6163(6) 0.8476(5) 0.0378(17) Uani 1 1 d .
H52 H 0.8522 0.5749 0.9049 0.045 Uiso 1 1 calc R
C53 C 0.7213(6) 0.6307(5) 0.8455(5) 0.0325(14) Uani 1 1 d .
H53 H 0.6706 0.5985 0.9006 0.039 Uiso 1 1 calc R
C54 C 0.6877(5) 0.6935(5) 0.7609(5) 0.0284(13) Uani 1 1 d .
H54 H 0.6138 0.7036 0.7587 0.034 Uiso 1 1 calc R
C55 C 0.4019(6) 0.6317(6) 0.2022(5) 0.0364(16) Uani 1 1 d .
O1S O 0.9471(4) 0.5710(4) 0.5303(5) 0.065(2) Uani 1 1 d .
H2S H 0.9155 0.5646 0.5819 0.097 Uiso 1 1 d R
H1S H 1.0120 0.5860 0.5271 0.097 Uiso 1 1 d R

loop_
_atom_site_aniso_label
_atom_site_aniso_U_11
_atom_site_aniso_U_22
_atom_site_aniso_U_33
_atom_site_aniso_U_23
_atom_site_aniso_U_13
_atom_site_aniso_U_12
Au1 0.01727(9) 0.02238(11) 0.01921(10) -0.01027(8) -0.00427(7) 0.00449(8)
Au2 0.01644(9) 0.01942(11) 0.01824(10) -0.00829(8) -0.00356(7) 0.00180(7)
Au3 0.01751(9) 0.01804(11) 0.01887(10) -0.00872(8) -0.00466(7) 0.00257(7)
P1 0.0183(6) 0.0239(8) 0.0224(7) -0.0128(6) -0.0044(5) 0.0044(6)
P2 0.0205(6) 0.0189(7) 0.0205(7) -0.0090(6) -0.0055(5) 0.0033(5)
P3 0.0203(6) 0.0183(7) 0.0204(7) -0.0088(6) -0.0046(5) 0.0017(5)
S1 0.0362(9) 0.0308(10) 0.0415(10) -0.0122(8) -0.0184(7) 0.0019(7)
O1 0.0191(18) 0.024(2) 0.0195(19) -0.0105(17) -0.0041(15) 0.0028(16)
O2 0.031(3) 0.074(5) 0.034(3) -0.004(3) 0.001(2) 0.006(3)
O3 0.102(6) 0.031(4) 0.148(8) -0.043(4) -0.087(6) 0.014(4)
O4 0.075(4) 0.044(4) 0.043(3) -0.025(3) -0.032(3) 0.035(3)
F1 0.050(3) 0.068(4) 0.043(3) -0.030(3) -0.023(2) 0.031(2)
F2 0.090(4) 0.097(5) 0.030(3) -0.026(3) 0.004(3) 0.038(4)
F3 0.071(4) 0.045(3) 0.078(4) -0.028(3) -0.001(3) -0.030(3)
C1 0.019(2) 0.030(3) 0.022(3) -0.015(2) -0.001(2) 0.000(2)
C2 0.038(4) 0.040(4) 0.033(3) -0.023(3) -0.010(3) 0.007(3)
C3 0.038(4) 0.064(6) 0.044(4) -0.028(4) -0.018(3) 0.003(4)
C4 0.044(4) 0.076(7) 0.043(4) -0.038(5) -0.007(3) -0.017(4)
C5 0.053(5) 0.046(5) 0.061(5) -0.039(5) -0.011(4) -0.002(4)
C6 0.035(4) 0.038(4) 0.052(5) -0.027(4) -0.009(3) 0.001(3)
C7 0.020(3) 0.025(3) 0.024(3) -0.012(2) -0.003(2) 0.001(2)
C8 0.028(3) 0.027(3) 0.028(3) -0.016(3) 0.001(2) 0.001(2)
C9 0.034(3) 0.027(4) 0.034(4) -0.009(3) 0.000(3) -0.005(3)
C10 0.022(3) 0.051(5) 0.031(3) -0.019(3) 0.001(2) -0.001(3)
C11 0.030(3) 0.033(4) 0.035(3) -0.020(3) 0.000(3) 0.002(3)
C12 0.029(3) 0.031(4) 0.034(3) -0.019(3) -0.006(3) 0.005(3)
C13 0.028(3) 0.021(3) 0.029(3) -0.014(2) -0.008(2) 0.004(2)
C14 0.024(3) 0.026(3) 0.044(4) -0.019(3) -0.014(3) 0.008(2)
C15 0.049(4) 0.037(4) 0.053(5) -0.031(4) -0.029(4) 0.020(3)
C16 0.080(6) 0.025(4) 0.050(5) -0.021(4) -0.041(4) 0.021(4)
C17 0.052(5) 0.040(5) 0.035(4) -0.006(3) -0.015(3) 0.008(4)
C18 0.043(4) 0.026(4) 0.030(3) -0.010(3) -0.007(3) 0.006(3)
C19 0.021(3) 0.017(3) 0.020(3) -0.006(2) -0.002(2) 0.001(2)
C20 0.027(3) 0.020(3) 0.027(3) -0.012(2) -0.006(2) 0.002(2)
C21 0.032(3) 0.025(3) 0.037(4) -0.017(3) -0.001(3) 0.004(3)
C22 0.027(3) 0.019(3) 0.038(4) -0.008(3) -0.006(3) 0.007(2)
C23 0.033(3) 0.043(4) 0.038(4) -0.017(3) -0.020(3) 0.017(3)
C24 0.031(3) 0.034(4) 0.027(3) -0.016(3) -0.014(2) 0.014(3)
C25 0.027(3) 0.021(3) 0.024(3) -0.013(2) -0.003(2) 0.001(2)
C26 0.029(3) 0.026(4) 0.036(4) -0.007(3) 0.000(3) 0.005(3)
C27 0.042(4) 0.028(4) 0.040(4) -0.006(3) 0.007(3) 0.001(3)
C28 0.030(3) 0.044(5) 0.032(4) -0.018(3) 0.005(3) -0.005(3)
C29 0.025(3) 0.038(4) 0.041(4) -0.024(3) 0.000(3) 0.005(3)
C30 0.028(3) 0.027(4) 0.034(3) -0.010(3) -0.006(3) 0.009(3)
C31 0.023(3) 0.019(3) 0.031(3) -0.012(2) -0.009(2) 0.002(2)
C32 0.031(3) 0.034(4) 0.035(3) -0.022(3) -0.004(3) 0.001(3)
C33 0.032(3) 0.028(4) 0.051(4) -0.016(3) -0.015(3) 0.000(3)
C34 0.053(4) 0.025(4) 0.048(4) -0.022(3) -0.026(4) 0.005(3)
C35 0.092(7) 0.060(6) 0.030(4) -0.032(4) -0.008(4) 0.002(5)
C36 0.063(5) 0.030(4) 0.025(3) -0.016(3) 0.004(3) -0.013(3)
C37 0.026(3) 0.029(3) 0.024(3) -0.015(3) -0.006(2) 0.004(2)
C38 0.060(5) 0.022(3) 0.029(3) -0.010(3) -0.015(3) 0.001(3)
C39 0.070(5) 0.023(4) 0.041(4) -0.015(3) -0.021(4) 0.005(4)
C40 0.053(4) 0.031(4) 0.044(4) -0.029(3) -0.015(3) 0.003(3)
C41 0.071(6) 0.050(5) 0.028(4) -0.021(4) -0.008(4) 0.004(4)
C42 0.048(4) 0.031(4) 0.026(3) -0.013(3) 0.002(3) -0.004(3)
C43 0.023(3) 0.016(3) 0.017(2) -0.003(2) -0.004(2) 0.001(2)
C44 0.018(3) 0.042(4) 0.032(3) -0.020(3) -0.004(2) 0.003(3)
C45 0.032(3) 0.034(4) 0.041(4) -0.025(3) -0.008(3) 0.013(3)
C46 0.024(3) 0.030(4) 0.028(3) -0.010(3) 0.001(2) 0.000(2)
C47 0.023(3) 0.041(4) 0.041(4) -0.021(3) -0.001(3) -0.005(3)
C48 0.027(3) 0.027(4) 0.038(4) -0.015(3) -0.004(3) -0.004(3)
C49 0.027(3) 0.017(3) 0.027(3) -0.011(2) -0.010(2) 0.004(2)
C50 0.027(3) 0.030(4) 0.031(3) -0.007(3) -0.008(3) 0.004(3)
C51 0.033(4) 0.037(4) 0.046(4) -0.009(3) -0.021(3) 0.005(3)
C52 0.054(4) 0.029(4) 0.034(4) -0.012(3) -0.026(3) 0.008(3)
C53 0.044(4) 0.024(3) 0.025(3) -0.006(3) -0.005(3) -0.003(3)
C54 0.027(3) 0.029(4) 0.031(3) -0.014(3) -0.008(2) 0.005(3)
C55 0.043(4) 0.044(5) 0.024(3) -0.018(3) 0.002(3) 0.002(3)
O1S 0.025(3) 0.026(3) 0.098(5) 0.017(3) -0.018(3) -0.006(2)

loop_
_atom_type_symbol
_atom_type_description
_atom_type_scat_dispersion_real
_atom_type_scat_dispersion_imag
_atom_type_scat_source
C C 0.0033 0.0016 'International Tables Vol C Tables 4.2.6.8 and 6.1.1.4'
H H 0.0000 0.0000 'International Tables Vol C Tables 4.2.6.8 and 6.1.1.4'
O O 0.0106 0.0060 'International Tables Vol C Tables 4.2.6.8 and 6.1.1.4'
F F 0.0171 0.0103 'International Tables Vol C Tables 4.2.6.8 and 6.1.1.4'
S S 0.1246 0.1234 'International Tables Vol C Tables 4.2.6.8 and 6.1.1.4'
P P 0.1023 0.0942 'International Tables Vol C Tables 4.2.6.8 and 6.1.1.4'
Au Au -2.0133 8.8022 'International Tables Vol C Tables 4.2.6.8 and 6.1.1.4'

loop_
_geom_angle_atom_site_label_1
_geom_angle_atom_site_label_2
_geom_angle_atom_site_label_3
_geom_angle
_geom_angle_site_symmetry_1
_geom_angle_site_symmetry_3
O1 Au1 P1 172.04(12) . .
O1 Au1 Au3 43.69(11) . .
P1 Au1 Au3 130.67(4) . .
O1 Au1 Au2 41.70(12) . .
P1 Au1 Au2 133.39(4) . .
Au3 Au1 Au2 64.122(10) . .
O1 Au1 Au2 78.41(11) . 2_776
P1 Au1 Au2 109.08(4) . 2_776
Au3 Au1 Au2 116.799(10) . 2_776
Au2 Au1 Au2 91.227(10) . 2_776
O1 Au2 P3 178.96(12) . .
O1 Au2 Au1 41.97(11) . .
P3 Au2 Au1 137.53(4) . .
O1 Au2 Au1 76.47(11) . 2_776
P3 Au2 Au1 104.54(4) . 2_776
Au1 Au2 Au1 88.773(11) . 2_776
O1 Au2 Au3 38.80(11) . .
P3 Au2 Au3 140.31(4) . .
Au1 Au2 Au3 56.667(7) . .
Au1 Au2 Au3 113.468(12) 2_776 .
O1 Au3 P2 176.66(12) . .
O1 Au3 Au1 43.71(11) . .
P2 Au3 Au1 134.56(4) . .
O1 Au3 Au2 38.59(12) . .
P2 Au3 Au2 144.47(4) . .
Au1 Au3 Au2 59.211(8) . .
C13 P1 C1 104.9(3) . .
C13 P1 C7 109.1(3) . .
C1 P1 C7 105.5(3) . .
C13 P1 Au1 113.4(2) . .
C1 P1 Au1 109.10(19) . .
C7 P1 Au1 114.2(2) . .
C25 P2 C31 106.2(3) . .
C25 P2 C19 107.2(3) . .
C31 P2 C19 105.0(3) . .
C25 P2 Au3 110.2(2) . .
C31 P2 Au3 114.5(2) . .
C19 P2 Au3 113.34(19) . .
C43 P3 C49 105.6(3) . .
C43 P3 C37 105.9(3) . .
C49 P3 C37 106.3(3) . .
C43 P3 Au2 111.7(2) . .
C49 P3 Au2 112.3(2) . .
C37 P3 Au2 114.4(2) . .
O3 S1 O2 116.9(5) . .
O3 S1 O4 114.9(4) . .
O2 S1 O4 114.8(4) . .
O3 S1 C55 103.2(4) . .
O2 S1 C55 101.6(3) . .
O4 S1 C55 102.4(4) . .
Au2 O1 Au3 102.61(17) . .
Au2 O1 Au1 96.33(18) . .
Au3 O1 Au1 92.59(16) . .
C6 C1 C2 119.4(6) . .
C6 C1 P1 121.3(5) . .
C2 C1 P1 119.2(5) . .
C3 C2 C1 120.7(7) . .
C3 C2 H2 119.6 . .
C1 C2 H2 119.6 . .
C2 C3 C4 120.2(7) . .
C2 C3 H3 119.9 . .
C4 C3 H3 119.9 . .
C5 C4 C3 119.7(7) . .
C5 C4 H4 120.2 . .
C3 C4 H4 120.2 . .
C4 C5 C6 120.2(8) . .
C4 C5 H5 119.9 . .
C6 C5 H5 119.9 . .
C1 C6 C5 119.9(7) . .
C1 C6 H6 120.1 . .
C5 C6 H6 120.1 . .
C8 C7 C12 119.4(6) . .
C8 C7 P1 118.9(4) . .
C12 C7 P1 121.7(5) . .
C7 C8 C9 120.5(6) . .
C7 C8 H8 119.8 . .
C9 C8 H8 119.8 . .
C10 C9 C8 119.0(7) . .
C10 C9 H9 120.5 . .
C8 C9 H9 120.5 . .
C9 C10 C11 120.1(6) . .
C9 C10 H10 119.9 . .
C11 C10 H10 119.9 . .
C12 C11 C10 119.7(6) . .
C12 C11 H11 120.2 . .
C10 C11 H11 120.2 . .
C11 C12 C7 121.3(7) . .
C11 C12 H12 119.4 . .
C7 C12 H12 119.4 . .
C18 C13 C14 119.2(6) . .
C18 C13 P1 116.8(5) . .
C14 C13 P1 123.9(5) . .
C15 C14 C13 120.0(7) . .
C15 C14 H14 120.0 . .
C13 C14 H14 120.0 . .
C16 C15 C14 120.4(7) . .
C16 C15 H15 119.8 . .
C14 C15 H15 119.8 . .
C15 C16 C17 119.2(7) . .
C15 C16 H16 120.4 . .
C17 C16 H16 120.4 . .
C16 C17 C18 121.2(8) . .
C16 C17 H17 119.4 . .
C18 C17 H17 119.4 . .
C13 C18 C17 119.9(7) . .
C13 C18 H18 120.1 . .
C17 C18 H18 120.1 . .
C20 C19 C24 119.0(6) . .
C20 C19 P2 119.2(4) . .
C24 C19 P2 121.8(5) . .
C21 C20 C19 120.6(6) . .
C21 C20 H20 119.7 . .
C19 C20 H20 119.7 . .
C22 C21 C20 119.5(6) . .
C22 C21 H21 120.2 . .
C20 C21 H21 120.2 . .
C21 C22 C23 121.3(6) . .
C21 C22 H22 119.4 . .
C23 C22 H22 119.4 . .
C22 C23 C24 118.5(6) . .
C22 C23 H23 120.8 . .
C24 C23 H23 120.8 . .
C19 C24 C23 121.0(6) . .
C19 C24 H24 119.5 . .
C23 C24 H24 119.5 . .
C30 C25 C26 119.3(6) . .
C30 C25 P2 118.8(5) . .
C26 C25 P2 121.9(5) . .
C27 C26 C25 119.5(6) . .
C27 C26 H26 120.2 . .
C25 C26 H26 120.2 . .
C28 C27 C26 120.7(7) . .
C28 C27 H27 119.6 . .
C26 C27 H27 119.6 . .
C29 C28 C27 121.1(7) . .
C29 C28 H28 119.5 . .
C27 C28 H28 119.5 . .
C28 C29 C30 118.4(6) . .
C28 C29 H29 120.8 . .
C30 C29 H29 120.8 . .
C25 C30 C29 120.8(6) . .
C25 C30 H30 119.6 . .
C29 C30 H30 119.6 . .
C36 C31 C32 118.5(6) . .
C36 C31 P2 122.7(5) . .
C32 C31 P2 118.8(5) . .
C33 C32 C31 121.4(6) . .
C33 C32 H32 119.3 . .
C31 C32 H32 119.3 . .
C34 C33 C32 120.1(7) . .
C34 C33 H33 119.9 . .
C32 C33 H33 119.9 . .
C33 C34 C35 119.3(7) . .
C33 C34 H34 120.4 . .
C35 C34 H34 120.4 . .
C34 C35 C36 120.9(7) . .
C34 C35 H35 119.5 . .
C36 C35 H35 119.5 . .
C31 C36 C35 119.7(7) . .
C31 C36 H36 120.1 . .
C35 C36 H36 120.1 . .
C38 C37 C42 120.0(6) . .
C38 C37 P3 121.6(5) . .
C42 C37 P3 118.2(5) . .
C37 C38 C39 119.0(7) . .
C37 C38 H38 120.5 . .
C39 C38 H38 120.5 . .
C40 C39 C38 120.7(7) . .
C40 C39 H39 119.7 . .
C38 C39 H39 119.7 . .
C39 C40 C41 120.0(7) . .
C39 C40 H40 120.0 . .
C41 C40 H40 120.0 . .
C42 C41 C40 120.6(7) . .
C42 C41 H41 119.7 . .
C40 C41 H41 119.7 . .
C41 C42 C37 119.7(7) . .
C41 C42 H42 120.1 . .
C37 C42 H42 120.1 . .
C44 C43 C48 118.5(6) . .
C44 C43 P3 118.5(4) . .
C48 C43 P3 123.0(5) . .
C45 C44 C43 120.1(6) . .
C45 C44 H44 119.9 . .
C43 C44 H44 119.9 . .
C46 C45 C44 120.7(7) . .
C46 C45 H45 119.7 . .
C44 C45 H45 119.7 . .
C47 C46 C45 120.1(6) . .
C47 C46 H46 120.0 . .
C45 C46 H46 120.0 . .
C46 C47 C48 120.8(6) . .
C46 C47 H47 119.6 . .
C48 C47 H47 119.6 . .
C47 C48 C43 119.8(6) . .
C47 C48 H48 120.1 . .
C43 C48 H48 120.1 . .
C50 C49 C54 119.0(6) . .
C50 C49 P3 118.6(5) . .
C54 C49 P3 122.5(5) . .
C51 C50 C49 120.6(7) . .
C51 C50 H50 119.7 . .
C49 C50 H50 119.7 . .
C52 C51 C50 119.8(7) . .
C52 C51 H51 120.1 . .
C50 C51 H51 120.1 . .
C53 C52 C51 120.9(6) . .
C53 C52 H52 119.5 . .
C51 C52 H52 119.5 . .
C52 C53 C54 119.2(6) . .
C52 C53 H53 120.4 . .
C54 C53 H53 120.4 . .
C49 C54 C53 120.5(6) . .
C49 C54 H54 119.7 . .
C53 C54 H54 119.7 . .
F3 C55 F2 107.6(7) . .
F3 C55 F1 107.8(7) . .
F2 C55 F1 106.9(6) . .
F3 C55 S1 113.0(6) . .
F2 C55 S1 112.2(5) . .
F1 C55 S1 109.1(5) . .
H2S O1S H1S 107.2 . .

loop_
_geom_bond_atom_site_label_1
_geom_bond_atom_site_label_2
_geom_bond_distance
_geom_bond_site_symmetry_2
Au1 O1 2.048(4) .
Au1 P1 2.2234(15) .
Au1 Au3 2.9612(4) .
Au1 Au2 3.0447(4) .
Au1 Au2 3.0537(4) 2_776
Au2 O1 2.038(4) .
Au2 P3 2.2308(16) .
Au2 Au1 3.0537(4) 2_776
Au2 Au3 3.1888(4) .
Au3 O1 2.048(4) .
Au3 P2 2.2222(15) .
P1 C13 1.805(6) .
P1 C1 1.817(6) .
P1 C7 1.827(6) .
P2 C25 1.811(6) .
P2 C31 1.813(6) .
P2 C19 1.817(6) .
P3 C43 1.804(6) .
P3 C49 1.810(6) .
P3 C37 1.823(6) .
S1 O3 1.408(7) .
S1 O2 1.447(6) .
S1 O4 1.458(6) .
S1 C55 1.830(8) .
F1 C55 1.357(9) .
F2 C55 1.335(8) .
F3 C55 1.269(9) .
C1 C6 1.379(10) .
C1 C2 1.405(9) .
C2 C3 1.373(10) .
C2 H2 0.9500 .
C3 C4 1.397(13) .
C3 H3 0.9500 .
C4 C5 1.381(13) .
C4 H4 0.9500 .
C5 C6 1.411(10) .
C5 H5 0.9500 .
C6 H6 0.9500 .
C7 C8 1.374(9) .
C7 C12 1.377(8) .
C8 C9 1.413(9) .
C8 H8 0.9500 .
C9 C10 1.376(10) .
C9 H9 0.9500 .
C10 C11 1.397(11) .
C10 H10 0.9500 .
C11 C12 1.370(9) .
C11 H11 0.9500 .
C12 H12 0.9500 .
C13 C18 1.398(9) .
C13 C14 1.415(8) .
C14 C15 1.409(10) .
C14 H14 0.9500 .
C15 C16 1.391(13) .
C15 H15 0.9500 .
C16 C17 1.394(12) .
C16 H16 0.9500 .
C17 C18 1.403(10) .
C17 H17 0.9500 .
C18 H18 0.9500 .
C19 C20 1.383(8) .
C19 C24 1.383(8) .
C20 C21 1.380(9) .
C20 H20 0.9500 .
C21 C22 1.373(10) .
C21 H21 0.9500 .
C22 C23 1.381(10) .
C22 H22 0.9500 .
C23 C24 1.389(9) .
C23 H23 0.9500 .
C24 H24 0.9500 .
C25 C30 1.377(9) .
C25 C26 1.391(9) .
C26 C27 1.386(10) .
C26 H26 0.9500 .
C27 C28 1.373(11) .
C27 H27 0.9500 .
C28 C29 1.365(11) .
C28 H28 0.9500 .
C29 C30 1.419(9) .
C29 H29 0.9500 .
C30 H30 0.9500 .
C31 C36 1.382(9) .
C31 C32 1.392(9) .
C32 C33 1.375(10) .
C32 H32 0.9500 .
C33 C34 1.374(11) .
C33 H33 0.9500 .
C34 C35 1.377(13) .
C34 H34 0.9500 .
C35 C36 1.396(11) .
C35 H35 0.9500 .
C36 H36 0.9500 .
C37 C38 1.379(10) .
C37 C42 1.403(9) .
C38 C39 1.399(10) .
C38 H38 0.9500 .
C39 C40 1.364(11) .
C39 H39 0.9500 .
C40 C41 1.383(12) .
C40 H40 0.9500 .
C41 C42 1.367(11) .
C41 H41 0.9500 .
C42 H42 0.9500 .
C43 C44 1.401(9) .
C43 C48 1.402(8) .
C44 C45 1.384(9) .
C44 H44 0.9500 .
C45 C46 1.372(9) .
C45 H45 0.9500 .
C46 C47 1.365(10) .
C46 H46 0.9500 .
C47 C48 1.392(9) .
C47 H47 0.9500 .
C48 H48 0.9500 .
C49 C50 1.394(8) .
C49 C54 1.395(9) .
C50 C51 1.387(10) .
C50 H50 0.9500 .
C51 C52 1.387(11) .
C51 H51 0.9500 .
C52 C53 1.380(10) .
C52 H52 0.9500 .
C53 C54 1.404(9) .
C53 H53 0.9500 .
C54 H54 0.9500 .
O1S H2S 0.8399 .
O1S H1S 0.8399 .

loop_
_geom_torsion_atom_site_label_1
_geom_torsion_atom_site_label_2
_geom_torsion_atom_site_label_3
_geom_torsion_atom_site_label_4
_geom_torsion
_geom_torsion_site_symmetry_1
_geom_torsion_site_symmetry_4
P1 Au1 Au2 O1 -170.98(17) . .
Au3 Au1 Au2 O1 -48.43(16) . .
Au2 Au1 Au2 O1 70.97(16) 2_776 .
O1 Au1 Au2 P3 178.64(17) . .
P1 Au1 Au2 P3 7.66(8) . .
Au3 Au1 Au2 P3 130.21(6) . .
Au2 Au1 Au2 P3 -110.39(6) 2_776 .
O1 Au1 Au2 Au1 -70.97(16) . 2_776
P1 Au1 Au2 Au1 118.05(5) . 2_776
Au3 Au1 Au2 Au1 -119.396(12) . 2_776
Au2 Au1 Au2 Au1 0.0 2_776 2_776
O1 Au1 Au2 Au3 48.43(16) . .
P1 Au1 Au2 Au3 -122.56(5) . .
Au2 Au1 Au2 Au3 119.396(12) 2_776 .
P1 Au1 Au3 O1 172.24(18) . .
Au2 Au1 Au3 O1 46.09(17) . .
Au2 Au1 Au3 O1 -31.29(17) 2_776 .
O1 Au1 Au3 P2 175.93(18) . .
P1 Au1 Au3 P2 -11.83(8) . .
Au2 Au1 Au3 P2 -137.97(6) . .
Au2 Au1 Au3 P2 144.64(6) 2_776 .
O1 Au1 Au3 Au2 -46.09(17) . .
P1 Au1 Au3 Au2 126.15(6) . .
Au2 Au1 Au3 Au2 -77.387(12) 2_776 .
P3 Au2 Au3 O1 -179.12(19) . .
Au1 Au2 Au3 O1 -52.97(18) . .
Au1 Au2 Au3 O1 18.76(18) 2_776 .
O1 Au2 Au3 P2 177.79(19) . .
P3 Au2 Au3 P2 -1.33(9) . .
Au1 Au2 Au3 P2 124.82(7) . .
Au1 Au2 Au3 P2 -163.45(7) 2_776 .
O1 Au2 Au3 Au1 52.97(18) . .
P3 Au2 Au3 Au1 -126.15(6) . .
Au1 Au2 Au3 Au1 71.732(12) 2_776 .
O1 Au1 P1 C13 -121.3(9) . .
Au3 Au1 P1 C13 -163.7(2) . .
Au2 Au1 P1 C13 -72.5(2) . .
Au2 Au1 P1 C13 38.5(2) 2_776 .
O1 Au1 P1 C1 -4.9(9) . .
Au3 Au1 P1 C1 -47.2(2) . .
Au2 Au1 P1 C1 43.9(2) . .
Au2 Au1 P1 C1 154.9(2) 2_776 .
O1 Au1 P1 C7 112.9(9) . .
Au3 Au1 P1 C7 70.6(2) . .
Au2 Au1 P1 C7 161.8(2) . .
Au2 Au1 P1 C7 -87.3(2) 2_776 .
O1 Au3 P2 C25 -1(2) . .
Au1 Au3 P2 C25 -58.3(2) . .
Au2 Au3 P2 C25 -156.5(2) . .
O1 Au3 P2 C31 119(2) . .
Au1 Au3 P2 C31 61.3(2) . .
Au2 Au3 P2 C31 -36.9(2) . .
O1 Au3 P2 C19 -121(2) . .
Au1 Au3 P2 C19 -178.3(2) . .
Au2 Au3 P2 C19 83.5(2) . .
O1 Au2 P3 C43 -107(7) . .
Au1 Au2 P3 C43 -167.84(19) . .
Au1 Au2 P3 C43 87.7(2) 2_776 .
Au3 Au2 P3 C43 -75.4(2) . .
O1 Au2 P3 C49 134(7) . .
Au1 Au2 P3 C49 73.8(2) . .
Au1 Au2 P3 C49 -30.7(2) 2_776 .
Au3 Au2 P3 C49 166.2(2) . .
O1 Au2 P3 C37 13(7) . .
Au1 Au2 P3 C37 -47.5(2) . .
Au1 Au2 P3 C37 -152.0(2) 2_776 .
Au3 Au2 P3 C37 44.9(2) . .
P3 Au2 O1 Au3 33(7) . .
Au1 Au2 O1 Au3 94.10(19) . .
Au1 Au2 O1 Au3 -162.33(17) 2_776 .
P3 Au2 O1 Au1 -61(7) . .
Au1 Au2 O1 Au1 103.57(13) 2_776 .
Au3 Au2 O1 Au1 -94.10(19) . .
P2 Au3 O1 Au2 -157(2) . .
Au1 Au3 O1 Au2 -97.1(2) . .
P2 Au3 O1 Au1 -60(2) . .
Au2 Au3 O1 Au1 97.1(2) . .
P1 Au1 O1 Au2 55.3(9) . .
Au3 Au1 O1 Au2 103.00(19) . .
Au2 Au1 O1 Au2 -105.25(13) 2_776 .
P1 Au1 O1 Au3 -47.7(10) . .
Au2 Au1 O1 Au3 -103.00(19) . .
Au2 Au1 O1 Au3 151.75(14) 2_776 .
C13 P1 C1 C6 -30.1(6) . .
C7 P1 C1 C6 85.0(6) . .
Au1 P1 C1 C6 -151.9(5) . .
C13 P1 C1 C2 153.2(5) . .
C7 P1 C1 C2 -91.7(5) . .
Au1 P1 C1 C2 31.4(6) . .
C6 C1 C2 C3 -0.9(11) . .
P1 C1 C2 C3 175.9(6) . .
C1 C2 C3 C4 1.1(12) . .
C2 C3 C4 C5 -0.6(13) . .
C3 C4 C5 C6 0.0(13) . .
C2 C1 C6 C5 0.2(11) . .
P1 C1 C6 C5 -176.5(6) . .
C4 C5 C6 C1 0.2(13) . .
C13 P1 C7 C8 -118.0(5) . .
C1 P1 C7 C8 129.8(5) . .
Au1 P1 C7 C8 9.9(6) . .
C13 P1 C7 C12 62.1(6) . .
C1 P1 C7 C12 -50.1(6) . .
Au1 P1 C7 C12 -169.9(5) . .
C12 C7 C8 C9 -1.0(10) . .
P1 C7 C8 C9 179.1(5) . .
C7 C8 C9 C10 -0.2(10) . .
C8 C9 C10 C11 0.9(11) . .
C9 C10 C11 C12 -0.4(11) . .
C10 C11 C12 C7 -0.9(10) . .
C8 C7 C12 C11 1.6(10) . .
P1 C7 C12 C11 -178.5(5) . .
C1 P1 C13 C18 -81.4(6) . .
C7 P1 C13 C18 166.0(5) . .
Au1 P1 C13 C18 37.5(6) . .
C1 P1 C13 C14 93.8(6) . .
C7 P1 C13 C14 -18.9(6) . .
Au1 P1 C13 C14 -147.3(5) . .
C18 C13 C14 C15 -0.7(10) . .
P1 C13 C14 C15 -175.8(5) . .
C13 C14 C15 C16 3.2(11) . .
C14 C15 C16 C17 -4.7(11) . .
C15 C16 C17 C18 3.8(12) . .
C14 C13 C18 C17 -0.3(11) . .
P1 C13 C18 C17 175.2(6) . .
C16 C17 C18 C13 -1.3(12) . .
C25 P2 C19 C20 -93.4(5) . .
C31 P2 C19 C20 154.0(5) . .
Au3 P2 C19 C20 28.3(5) . .
C25 P2 C19 C24 87.3(6) . .
C31 P2 C19 C24 -25.3(6) . .
Au3 P2 C19 C24 -150.9(5) . .
C24 C19 C20 C21 0.3(10) . .
P2 C19 C20 C21 -179.0(5) . .
C19 C20 C21 C22 -0.2(10) . .
C20 C21 C22 C23 0.7(11) . .
C21 C22 C23 C24 -1.2(11) . .
C20 C19 C24 C23 -0.8(10) . .
P2 C19 C24 C23 178.5(6) . .
C22 C23 C24 C19 1.2(11) . .
C31 P2 C25 C30 -76.4(6) . .
C19 P2 C25 C30 171.8(5) . .
Au3 P2 C25 C30 48.0(6) . .
C31 P2 C25 C26 105.9(6) . .
C19 P2 C25 C26 -6.0(6) . .
Au3 P2 C25 C26 -129.7(5) . .
C30 C25 C26 C27 0.6(11) . .
P2 C25 C26 C27 178.3(6) . .
C25 C26 C27 C28 1.6(12) . .
C26 C27 C28 C29 -2.5(13) . .
C27 C28 C29 C30 1.3(11) . .
C26 C25 C30 C29 -1.9(10) . .
P2 C25 C30 C29 -179.6(5) . .
C28 C29 C30 C25 0.9(10) . .
C25 P2 C31 C36 -5.4(7) . .
C19 P2 C31 C36 107.9(6) . .
Au3 P2 C31 C36 -127.2(6) . .
C25 P2 C31 C32 175.9(5) . .
C19 P2 C31 C32 -70.8(6) . .
Au3 P2 C31 C32 54.1(6) . .
C36 C31 C32 C33 -0.9(10) . .
P2 C31 C32 C33 177.9(5) . .
C31 C32 C33 C34 -0.5(11) . .
C32 C33 C34 C35 2.5(12) . .
C33 C34 C35 C36 -3.1(14) . .
C32 C31 C36 C35 0.3(11) . .
P2 C31 C36 C35 -178.4(7) . .
C34 C35 C36 C31 1.7(14) . .
C43 P3 C37 C38 -80.7(6) . .
C49 P3 C37 C38 31.2(6) . .
Au2 P3 C37 C38 155.8(5) . .
C43 P3 C37 C42 94.1(6) . .
C49 P3 C37 C42 -153.9(5) . .
Au2 P3 C37 C42 -29.4(6) . .
C42 C37 C38 C39 2.2(11) . .
P3 C37 C38 C39 177.0(6) . .
C37 C38 C39 C40 -3.7(12) . .
C38 C39 C40 C41 2.8(13) . .
C39 C40 C41 C42 -0.5(13) . .
C40 C41 C42 C37 -0.9(13) . .
C38 C37 C42 C41 0.0(11) . .
P3 C37 C42 C41 -174.9(6) . .
C49 P3 C43 C44 91.7(5) . .
C37 P3 C43 C44 -155.8(5) . .
Au2 P3 C43 C44 -30.6(5) . .
C49 P3 C43 C48 -90.7(6) . .
C37 P3 C43 C48 21.8(6) . .
Au2 P3 C43 C48 147.0(5) . .
C48 C43 C44 C45 2.6(10) . .
P3 C43 C44 C45 -179.7(5) . .
C43 C44 C45 C46 -3.7(11) . .
C44 C45 C46 C47 2.9(11) . .
C45 C46 C47 C48 -1.1(11) . .
C46 C47 C48 C43 0.0(11) . .
C44 C43 C48 C47 -0.8(10) . .
P3 C43 C48 C47 -178.4(5) . .
C43 P3 C49 C50 -159.1(5) . .
C37 P3 C49 C50 88.7(6) . .
Au2 P3 C49 C50 -37.2(6) . .
C43 P3 C49 C54 20.7(6) . .
C37 P3 C49 C54 -91.5(6) . .
Au2 P3 C49 C54 142.6(5) . .
C54 C49 C50 C51 0.9(11) . .
P3 C49 C50 C51 -179.3(6) . .
C49 C50 C51 C52 -2.2(12) . .
C50 C51 C52 C53 2.3(12) . .
C51 C52 C53 C54 -1.1(11) . .
C50 C49 C54 C53 0.3(10) . .
P3 C49 C54 C53 -179.5(5) . .
C52 C53 C54 C49 -0.3(10) . .
O3 S1 C55 F3 179.1(6) . .
O2 S1 C55 F3 57.6(7) . .
O4 S1 C55 F3 -61.3(6) . .
O3 S1 C55 F2 -59.1(7) . .
O2 S1 C55 F2 179.4(6) . .
O4 S1 C55 F2 60.5(7) . .
O3 S1 C55 F1 59.2(6) . .
O2 S1 C55 F1 -62.3(6) . .
O4 S1 C55 F1 178.8(5) . .
